data_2009673
loop_
_publ_author_name
'Van der Maelen Ur\'ia, Juan F.'
'Pandey, Sushil K.'
'Roesky, Herbert W.'
'Sheldrick, George M.'

_publ_section_title
;
 [Li{N(Me~3~SiNPPh~2~)~2~}]~2~.2.5C~7~H~8~
;
_journal_issue 5
_journal_name_full 'Acta Crystallographica Section C'
_journal_page_first 671
_journal_page_last 674
_journal_paper_doi 10.1107/S0108270193010558
_journal_volume 50
_journal_year 1994
_chemical_formula_moiety '[Li (C30 H38 N3 P2 Si2 )2], 2.5C7 H8'
_chemical_formula_sum 'C77.5 H96 Li2 N6 P4 Si4'
_chemical_formula_weight 1361.72
_chemical_name_systematic
;
bis[bis(trimethylsilylamino-1\k^2^N'-diphenylphosphino-\k^2^P)-\m-aminato-
1\k^2^N:2\k^2^N]-dilithium(Li-Li) toluene solvate
;
_space_group_IT_number 15
_symmetry_cell_setting monoclinic
_symmetry_space_group_name_Hall '-C 2yc'
_symmetry_space_group_name_H-M 'C 1 2/c 1'
_audit_creation_method SHELXL
_cell_angle_alpha 90.00
_cell_angle_beta 92.91(3)
_cell_angle_gamma 90.00
_cell_formula_units_Z 8
_cell_length_a 51.814(10)
_cell_length_b 12.232(2)
_cell_length_c 23.984(5)
_cell_measurement_reflns_used 60
_cell_measurement_temperature 187(2)
_cell_measurement_theta_max 25
_cell_measurement_theta_min 20
_cell_volume 15181(5)
_computing_cell_refinement 'DIF4 (Stoe & Cie, 1988)'
_computing_data_collection 'DIF4 (Stoe & Cie, 1988)'
_computing_data_reduction 'REDU4 (Stoe & Cie, 1988)'
_computing_molecular_graphics 'SHELXTL-Plus (Sheldrick, 1987)'
_computing_publication_material SHELXL93
_computing_structure_refinement 'SHELXL93 (Sheldrick, 1993)'
_computing_structure_solution 'SHELXS86 (Sheldrick, 1990)'
_diffrn_ambient_temperature 187(2)
_diffrn_measurement_device 'Stoe-Siemens AED four-circle diffractometer'
_diffrn_measurement_method 'Profile data from 2\q/\w'
_diffrn_radiation_monochromator graphite
_diffrn_radiation_source 'fine-focus sealed tube'
_diffrn_radiation_type MoK\a
_diffrn_radiation_wavelength 0.71073
_diffrn_reflns_av_R_equivalents 0.0235
_diffrn_reflns_av_sigmaI/netI 0.0474
_diffrn_reflns_limit_h_max 49
_diffrn_reflns_limit_h_min -49
_diffrn_reflns_limit_k_max 11
_diffrn_reflns_limit_k_min -11
_diffrn_reflns_limit_l_max 23
_diffrn_reflns_limit_l_min -3
_diffrn_reflns_number 8169
_diffrn_reflns_theta_max 20.00
_diffrn_reflns_theta_min 4.02
_diffrn_standards_decay_% 3
_diffrn_standards_interval_time 90
_diffrn_standards_number 3
_exptl_absorpt_coefficient_mu 0.208
_exptl_absorpt_correction_T_max 0.779
_exptl_absorpt_correction_T_min 0.761
_exptl_absorpt_correction_type empirical
_exptl_crystal_colour Colourless
_exptl_crystal_density_diffrn 1.192
_exptl_crystal_description 'Transparent needles'
_exptl_crystal_F_000 5800
_exptl_crystal_size_max 0.2
_exptl_crystal_size_mid 0.2
_exptl_crystal_size_min 0.1
_refine_diff_density_max .325
_refine_diff_density_min -.476
_refine_ls_extinction_method none
_refine_ls_goodness_of_fit_all 1.025
_refine_ls_goodness_of_fit_obs 1.079
_refine_ls_matrix_type full
_refine_ls_number_parameters 908
_refine_ls_number_reflns 7037
_refine_ls_number_restraints 441
_refine_ls_restrained_S_all 1.022
_refine_ls_restrained_S_obs 1.070
_refine_ls_R_factor_all 0.0830
_refine_ls_R_factor_obs 0.0557
_refine_ls_shift/esd_max -0.237
_refine_ls_shift/esd_mean 0.005
_refine_ls_structure_factor_coef Fsqd
_refine_ls_weighting_scheme
;calc w = 1/[\s^2^(F~o~^2^) + (0.0712P)^2^ + 69.5000P] where
P = (F~o~^2^ + 2F~c~^2^)/3
;
_refine_ls_wR_factor_all 0.1535
_refine_ls_wR_factor_obs 0.1343
_reflns_number_observed 5113
_reflns_number_total 7038
_reflns_observed_criterion >2sigma(I)
_cod_data_source_file al1068.cif
_cod_data_source_block pandey
_cod_depositor_comments
;
The following automatic conversions were performed:
'_symmetry_cell_setting' value 'Monoclinic' changed to 'monoclinic'
according to '/home/saulius/struct/CIF-dictionaries/cif_core.dic'
dictionary named 'cif_core.dic' version 2.4.1 from 2010-06-29.

Automatic conversion script
Id: cif_fix_enum 1527 2010-12-29 10:47:43Z saulius 

The following automatic conversions were performed:

'_symmetry_cell_setting' value 'Monoclinic' changed to 'monoclinic'
according to /home/saulius/struct/CIF-dictionaries/cif_core.dic
dictionary named 'cif_core.dic' version 2.4.1 from 2010-06-29.

Automatic conversion script
Id: cif_fix_values 1715 2011-07-08 13:25:40Z adriana 
;
_cod_original_cell_volume 15181.(5)
_cod_original_sg_symbol_H-M 'C 2/c'
_cod_original_formula_sum 'C77.50 H96 Li2 N6 P4 Si4'
_cod_database_code 2009673

loop_
_symmetry_equiv_pos_as_xyz
'x, y, z'
'-x, y, -z+1/2'
'x+1/2, y+1/2, z'
'-x+1/2, y+1/2, -z+1/2'
'-x, -y, -z'
'x, -y, z-1/2'
'-x+1/2, -y+1/2, -z'
'x+1/2, -y+1/2, z-1/2'

loop_
_atom_site_aniso_label
_atom_site_aniso_U_11
_atom_site_aniso_U_22
_atom_site_aniso_U_33
_atom_site_aniso_U_12
_atom_site_aniso_U_13
_atom_site_aniso_U_23
Li1 0.034(5) 0.036(6) 0.033(5) 0.002(4) 0.000(4) -0.003(5)
N1 0.032(3) 0.029(3) 0.026(3) 0.006(2) 0.002(2) -0.008(2)
Si1 0.0436(10) 0.0428(11) 0.0348(10) 0.0105(8) 0.0053(8) -0.0099(9)
C1 0.063(4) 0.077(5) 0.039(4) 0.014(4) 0.010(3) -0.009(4)
C2 0.083(5) 0.048(4) 0.072(5) 0.013(4) 0.023(4) -0.024(4)
C3 0.044(4) 0.076(5) 0.057(4) 0.014(4) 0.009(3) -0.008(4)
P1 0.0364(9) 0.0254(9) 0.0214(8) 0.0017(7) 0.0000(7) -0.0024(7)
C4 0.034(3) 0.025(4) 0.025(3) 0.008(3) 0.004(3) 0.000(3)
C5 0.039(3) 0.042(4) 0.024(4) 0.001(3) 0.006(3) -0.004(3)
C6 0.058(4) 0.035(4) 0.030(4) 0.004(3) 0.000(3) 0.009(3)
C7 0.070(5) 0.050(5) 0.024(4) 0.003(4) -0.010(3) 0.002(4)
C8 0.066(4) 0.041(4) 0.033(4) 0.000(4) -0.014(3) -0.005(3)
C9 0.049(4) 0.030(4) 0.028(4) 0.000(3) -0.002(3) -0.004(3)
C10 0.048(4) 0.023(3) 0.021(3) 0.000(3) 0.006(3) -0.004(3)
C11 0.046(4) 0.035(4) 0.046(4) 0.000(3) 0.008(3) -0.002(3)
C12 0.055(4) 0.036(4) 0.068(5) -0.009(4) 0.019(4) -0.004(4)
C13 0.081(6) 0.027(4) 0.061(5) -0.010(4) 0.022(4) -0.001(4)
C14 0.083(6) 0.037(5) 0.048(4) 0.006(4) 0.002(4) 0.009(3)
C15 0.064(4) 0.028(4) 0.033(4) -0.002(4) 0.000(3) 0.004(3)
N2 0.032(3) 0.028(3) 0.021(2) 0.002(2) -0.001(2) -0.004(2)
P2 0.0293(8) 0.0251(9) 0.0241(9) 0.0041(7) -0.0003(6) 0.0001(7)
C16 0.030(3) 0.026(3) 0.029(4) 0.002(3) 0.001(3) -0.001(3)
C17 0.030(4) 0.032(4) 0.037(4) 0.004(3) -0.002(3) -0.001(3)
C18 0.041(4) 0.048(4) 0.036(4) 0.000(3) -0.004(3) 0.000(3)
C19 0.035(4) 0.054(4) 0.048(4) -0.006(3) -0.008(3) -0.010(4)
C20 0.037(4) 0.045(4) 0.044(4) -0.005(3) 0.006(3) -0.006(3)
C21 0.032(4) 0.033(3) 0.034(4) 0.003(3) 0.002(3) -0.002(3)
C22 0.033(4) 0.030(3) 0.020(3) 0.004(3) 0.004(3) 0.001(3)
C23 0.047(4) 0.030(4) 0.037(4) 0.009(3) 0.000(3) 0.000(3)
C24 0.053(5) 0.039(4) 0.049(4) 0.015(4) -0.008(3) 0.004(4)
C25 0.065(5) 0.032(4) 0.042(4) -0.001(4) 0.003(3) 0.012(3)
C26 0.051(4) 0.034(4) 0.043(4) -0.004(3) 0.007(3) 0.002(3)
C27 0.040(4) 0.034(4) 0.027(3) 0.006(3) 0.003(3) 0.001(3)
N3 0.033(3) 0.030(3) 0.017(2) 0.005(2) 0.001(2) -0.001(2)
Si2 0.0365(10) 0.0312(10) 0.0286(9) 0.0075(8) 0.0025(7) -0.0027(8)
C28 0.045(4) 0.058(4) 0.045(4) 0.012(3) 0.007(3) -0.007(3)
C29 0.050(4) 0.041(4) 0.034(4) 0.008(3) -0.003(3) -0.006(3)
C30 0.063(4) 0.031(4) 0.048(4) 0.013(3) 0.004(3) -0.003(3)
Li2 0.039(6) 0.033(5) 0.031(5) 0.010(4) 0.001(4) 0.002(5)
N4 0.032(3) 0.025(3) 0.028(3) 0.005(2) 0.002(2) 0.004(2)
Si3 0.0442(10) 0.0274(9) 0.0324(10) 0.0011(8) 0.0079(8) 0.0068(8)
C31 0.045(4) 0.046(4) 0.076(5) -0.003(3) 0.010(3) 0.014(4)
C32 0.060(4) 0.029(4) 0.055(4) -0.002(3) 0.011(3) 0.002(3)
C33 0.082(5) 0.042(4) 0.047(4) -0.008(4) 0.024(4) 0.002(3)
P3 0.0354(9) 0.0231(8) 0.0232(8) 0.0047(7) 0.0001(7) 0.0002(7)
C34 0.031(3) 0.023(3) 0.030(4) 0.001(3) 0.001(3) 0.002(3)
C35 0.050(4) 0.030(4) 0.037(4) 0.008(3) -0.001(3) -0.004(3)
C36 0.064(4) 0.039(4) 0.049(4) 0.011(4) 0.005(3) -0.014(4)
C37 0.062(5) 0.028(4) 0.067(5) 0.014(3) -0.005(4) -0.010(4)
C38 0.055(4) 0.028(4) 0.059(5) 0.008(3) -0.010(3) 0.009(4)
C39 0.048(4) 0.028(4) 0.041(4) 0.003(3) -0.002(3) 0.002(3)
C40 0.041(4) 0.026(3) 0.023(3) 0.004(3) -0.004(3) 0.002(3)
C41 0.057(4) 0.034(4) 0.026(4) 0.004(3) 0.001(3) -0.001(3)
C42 0.081(6) 0.039(4) 0.034(4) 0.003(4) 0.002(4) -0.006(3)
C43 0.105(7) 0.048(5) 0.028(4) -0.001(4) -0.017(4) -0.008(4)
C44 0.064(5) 0.046(4) 0.045(4) 0.003(4) -0.020(4) -0.005(4)
C45 0.059(5) 0.029(4) 0.034(4) 0.004(3) -0.006(3) -0.001(3)
N5 0.031(3) 0.024(3) 0.024(3) -0.002(2) 0.000(2) -0.001(2)
P4 0.0304(9) 0.0244(9) 0.0280(9) 0.0006(7) 0.0002(7) -0.0014(7)
C46 0.031(3) 0.035(4) 0.031(3) 0.001(3) 0.001(3) -0.003(3)
C47 0.037(4) 0.043(4) 0.039(4) 0.003(3) 0.003(3) -0.003(3)
C48 0.045(5) 0.066(5) 0.060(5) 0.018(4) -0.003(4) -0.006(4)
C49 0.034(4) 0.107(7) 0.079(6) 0.016(5) -0.012(4) -0.021(5)
C50 0.039(5) 0.087(6) 0.080(5) -0.011(4) -0.006(4) -0.032(5)
C51 0.037(4) 0.059(5) 0.058(4) 0.000(4) -0.001(3) -0.012(4)
C52 0.035(3) 0.028(4) 0.026(4) -0.011(3) 0.003(3) -0.002(3)
C53 0.038(4) 0.029(4) 0.041(4) 0.002(3) -0.001(3) 0.001(3)
C54 0.050(4) 0.029(4) 0.054(5) 0.009(3) 0.006(3) -0.002(3)
C55 0.058(4) 0.026(4) 0.052(5) -0.004(3) 0.018(3) -0.015(3)
C56 0.061(4) 0.026(4) 0.034(4) -0.005(3) 0.008(3) -0.005(3)
C57 0.046(4) 0.028(4) 0.039(4) -0.003(3) -0.002(3) -0.003(3)
N6 0.031(3) 0.030(3) 0.025(3) -0.004(2) 0.001(2) 0.005(2)
Si4 0.0374(10) 0.0358(10) 0.0350(10) -0.0029(8) 0.0072(8) 0.0031(8)
C58 0.047(4) 0.082(5) 0.057(4) 0.000(4) 0.016(3) 0.007(4)
C59 0.069(5) 0.040(4) 0.060(4) -0.018(3) 0.011(4) 0.005(3)
C60 0.060(4) 0.046(4) 0.036(4) -0.002(3) 0.012(3) 0.003(3)
C61 0.19(4) 0.36(4) 0.28(5) 0.000 -0.09(5) 0.000
C62 0.12(2) 0.37(4) 0.12(2) 0.000 -0.03(2) 0.000
C63 0.12(2) 0.39(4) 0.09(2) -0.04(2) 0.02(2) 0.07(2)
C64 0.12(2) 0.39(4) 0.09(2) -0.04(3) 0.027(18) 0.05(3)
C65 0.16(3) 0.38(4) 0.06(3) 0.000 -0.03(3) 0.000
C61' 0.22(3) 0.33(4) 0.36(4) 0.000 -0.14(3) 0.000
C62' 0.14(2) 0.34(3) 0.18(2) 0.000 -0.06(2) 0.000
C63' 0.102(13) 0.39(3) 0.120(14) 0.067(18) 0.077(10) 0.011(18)
C64' 0.095(13) 0.39(3) 0.084(13) -0.071(17) 0.012(12) 0.082(18)
C65' 0.120(18) 0.38(3) 0.062(15) 0.000 -0.016(13) 0.000
C66 0.213(15) 0.309(19) 0.46(3) -0.021(18) -0.16(2) -0.08(2)
C67 0.221(14) 0.320(16) 0.195(15) 0.030(19) -0.012(15) 0.043(17)
C68 0.140(10) 0.341(15) 0.168(12) 0.039(14) 0.027(10) 0.079(14)
C69 0.185(14) 0.340(17) 0.222(15) 0.070(16) 0.048(14) 0.111(15)
C70 0.146(11) 0.340(17) 0.188(14) 0.084(14) -0.023(11) -0.010(16)
C71 0.218(14) 0.313(18) 0.269(18) 0.076(17) -0.031(16) 0.106(18)
C72 0.237(15) 0.289(15) 0.244(15) 0.139(14) -0.039(15) 0.133(14)
C73 0.13(2) 0.21(2) 0.31(2) 0.080(18) 0.08(2) -0.01(3)
C74 0.19(3) 0.23(2) 0.29(2) 0.01(2) 0.02(3) 0.06(3)
C75 0.22(3) 0.20(2) 0.31(2) -0.03(2) 0.02(3) 0.05(3)
C76 0.23(2) 0.23(2) 0.30(2) -0.00(2) -0.13(2) -0.05(2)
C77 0.23(3) 0.24(2) 0.27(2) -0.00(2) 0.01(2) 0.04(3)
C78 0.21(2) 0.22(2) 0.29(2) -0.05(2) -0.00(3) -0.04(3)
C79 0.22(3) 0.22(2) 0.27(2) -0.00(2) -0.06(3) -0.07(3)
C73' 0.22(3) 0.22(4) 0.43(3) 0.11(3) -0.02(4) -0.02(4)
C74' 0.25(2) 0.28(3) 0.40(3) -0.06(3) -0.04(3) 0.01(3)
C75' 0.25(2) 0.29(3) 0.39(3) -0.01(3) -0.13(3) 0.06(3)
C76' 0.20(2) 0.24(3) 0.41(3) -0.01(3) -0.18(3) 0.21(3)
C77' 0.19(2) 0.26(3) 0.47(3) -0.01(3) -0.25(3) 0.18(3)
C78' 0.21(2) 0.24(4) 0.45(3) 0.02(3) -0.07(4) 0.02(4)
C79' 0.240(19) 0.32(4) 0.43(3) -0.02(4) 0.06(4) -0.01(4)

loop_
_atom_site_label
_atom_site_fract_x
_atom_site_fract_y
_atom_site_fract_z
_atom_site_U_iso_or_equiv
_atom_site_thermal_displace_type
_atom_site_calc_flag
_atom_site_refinement_flags
_atom_site_occupancy
_atom_site_disorder_group
_atom_site_type_symbol
Li1 0.1327(2) 0.2765(7) -0.0504(4) 0.034(2) Uani d . 1 . Li
N1 0.12539(8) 0.1560(3) -0.1061(2) 0.0289(11) Uani d . 1 . N
Si1 0.14541(3) 0.09058(14) -0.14945(7) 0.0403(5) Uani d . 1 . Si
C1 0.14356(12) 0.1440(6) -0.2220(2) 0.059(2) Uani d . 1 . C
H1A 0.14674(12) 0.2230(6) -0.2215(2) 0.097(4) Uiso calc R 1 . H
H1B 0.12635(12) 0.1295(6) -0.2392(2) 0.097(4) Uiso calc R 1 . H
H1C 0.15663(12) 0.1078(6) -0.2437(2) 0.097(4) Uiso calc R 1 . H
C2 0.13916(14) -0.0591(5) -0.1549(3) 0.067(2) Uani d . 1 . C
H2A 0.13992(14) -0.0914(5) -0.1174(3) 0.097(4) Uiso calc R 1 . H
H2B 0.15227(14) -0.0932(5) -0.1772(3) 0.097(4) Uiso calc R 1 . H
H2C 0.12199(14) -0.0715(5) -0.1728(3) 0.097(4) Uiso calc R 1 . H
C3 0.17912(11) 0.1120(6) -0.1206(3) 0.059(2) Uani d . 1 . C
H3A 0.18072(11) 0.0845(6) -0.0822(3) 0.097(4) Uiso calc R 1 . H
H3B 0.18321(11) 0.1902(6) -0.1209(3) 0.097(4) Uiso calc R 1 . H
H3C 0.19116(11) 0.0725(6) -0.1436(3) 0.097(4) Uiso calc R 1 . H
P1 0.09536(3) 0.17637(11) -0.10836(6) 0.0278(4) Uani d . 1 . P
C4 0.08305(10) 0.2148(4) -0.1775(2) 0.0278(13) Uani d . 1 . C
C5 0.08927(10) 0.3176(5) -0.1964(2) 0.0348(15) Uani d . 1 . C
H5 0.09954(10) 0.3645(5) -0.1727(2) 0.072(3) Uiso calc R 1 . H
C6 0.08091(11) 0.3539(5) -0.2488(2) 0.041(2) Uani d . 1 . C
H6 0.08522(11) 0.4253(5) -0.2608(2) 0.072(3) Uiso calc R 1 . H
C7 0.06627(12) 0.2856(5) -0.2835(2) 0.048(2) Uani d . 1 . C
H7 0.06030(12) 0.3100(5) -0.3194(2) 0.072(3) Uiso calc R 1 . H
C8 0.06037(12) 0.1824(5) -0.2657(2) 0.047(2) Uani d . 1 . C
H8 0.05025(12) 0.1355(5) -0.2897(2) 0.072(3) Uiso calc R 1 . H
C9 0.06894(10) 0.1457(5) -0.2135(2) 0.0359(15) Uani d . 1 . C
H9 0.06518(10) 0.0732(5) -0.2023(2) 0.072(3) Uiso calc R 1 . H
C10 0.07783(11) 0.0545(4) -0.0885(2) 0.0303(14) Uani d . 1 . C
C11 0.05142(12) 0.0401(5) -0.0994(2) 0.042(2) Uani d . 1 . C
H11 0.04173(12) 0.0945(5) -0.1195(2) 0.072(3) Uiso calc R 1 . H
C12 0.03910(13) -0.0530(5) -0.0812(3) 0.052(2) Uani d . 1 . C
H12 0.02105(13) -0.0621(5) -0.0888(3) 0.072(3) Uiso calc R 1 . H
C13 0.0529(2) -0.1314(5) -0.0523(3) 0.056(2) Uani d . 1 . C
H13 0.0445(2) -0.1956(5) -0.0403(3) 0.072(3) Uiso calc R 1 . H
C14 0.0789(2) -0.1173(5) -0.0407(3) 0.056(2) Uani d . 1 . C
H14 0.0884(2) -0.1717(5) -0.0202(3) 0.072(3) Uiso calc R 1 . H
C15 0.09142(12) -0.0253(5) -0.0584(2) 0.042(2) Uani d . 1 . C
H15 0.10940(12) -0.0165(5) -0.0499(2) 0.072(3) Uiso calc R 1 . H
N2 0.09037(8) 0.2745(3) -0.0649(2) 0.0271(11) Uani d . 1 . N
P2 0.06680(3) 0.35724(11) -0.05332(6) 0.0263(4) Uani d . 1 . P
C16 0.03608(10) 0.3015(4) -0.0799(2) 0.0286(14) Uani d . 1 . C
C17 0.02724(10) 0.3053(4) -0.1356(2) 0.0331(14) Uani d . 1 . C
H17 0.03716(10) 0.3421(4) -0.1620(2) 0.072(3) Uiso calc R 1 . H
C18 0.00418(11) 0.2561(5) -0.1529(3) 0.042(2) Uani d . 1 . C
H18 -0.00187(11) 0.2608(5) -0.1909(3) 0.072(3) Uiso calc R 1 . H
C19 -0.01005(11) 0.2002(5) -0.1150(3) 0.046(2) Uani d . 1 . C
H19 -0.02572(11) 0.1652(5) -0.1270(3) 0.072(3) Uiso calc R 1 . H
C20 -0.00152(11) 0.1953(5) -0.0597(3) 0.042(2) Uani d . 1 . C
H20 -0.01127(11) 0.1569(5) -0.0335(3) 0.072(3) Uiso calc R 1 . H
C21 0.02125(10) 0.2463(4) -0.0426(2) 0.0327(14) Uani d . 1 . C
H21 0.02689(10) 0.2436(4) -0.0044(2) 0.072(3) Uiso calc R 1 . H
C22 0.07081(10) 0.4833(4) -0.0917(2) 0.0275(13) Uani d . 1 . C
C23 0.05019(11) 0.5432(5) -0.1141(2) 0.038(2) Uani d . 1 . C
H23 0.03311(11) 0.5166(5) -0.1108(2) 0.072(3) Uiso calc R 1 . H
C24 0.05401(13) 0.6413(5) -0.1413(2) 0.048(2) Uani d . 1 . C
H24 0.03965(13) 0.6807(5) -0.1571(2) 0.072(3) Uiso calc R 1 . H
C25 0.07847(13) 0.6814(5) -0.1452(2) 0.046(2) Uani d . 1 . C
H25 0.08114(13) 0.7481(5) -0.1644(2) 0.072(3) Uiso calc R 1 . H
C26 0.09929(12) 0.6251(5) -0.1214(2) 0.042(2) Uani d . 1 . C
H26 0.11626(12) 0.6539(5) -0.1233(2) 0.072(3) Uiso calc R 1 . H
C27 0.09543(11) 0.5267(5) -0.0949(2) 0.0338(15) Uani d . 1 . C
H27 0.10984(11) 0.4883(5) -0.0785(2) 0.072(3) Uiso calc R 1 . H
N3 0.06724(7) 0.3759(3) 0.0113(2) 0.0267(11) Uani d . 1 . N
Si2 0.05441(3) 0.46368(13) 0.05685(6) 0.0321(4) Uani d . 1 . Si
C28 0.01974(11) 0.4358(5) 0.0688(2) 0.050(2) Uani d . 1 . C
H28A 0.00947(11) 0.4445(5) 0.0336(2) 0.097(4) Uiso calc R 1 . H
H28B 0.01362(11) 0.4874(5) 0.0964(2) 0.097(4) Uiso calc R 1 . H
H28C 0.01790(11) 0.3609(5) 0.0825(2) 0.097(4) Uiso calc R 1 . H
C29 0.07283(11) 0.4460(5) 0.1248(2) 0.042(2) Uani d . 1 . C
H29A 0.07182(11) 0.3695(5) 0.1367(2) 0.097(4) Uiso calc R 1 . H
H29B 0.06542(11) 0.4932(5) 0.1529(2) 0.097(4) Uiso calc R 1 . H
H29C 0.09094(11) 0.4660(5) 0.1207(2) 0.097(4) Uiso calc R 1 . H
C30 0.05614(12) 0.6084(4) 0.0338(2) 0.047(2) Uani d . 1 . C
H30A 0.04639(12) 0.6171(4) -0.0020(2) 0.097(4) Uiso calc R 1 . H
H30B 0.07422(12) 0.6287(4) 0.0295(2) 0.097(4) Uiso calc R 1 . H
H30C 0.04870(12) 0.6558(4) 0.0618(2) 0.097(4) Uiso calc R 1 . H
Li2 0.0956(2) 0.2712(7) 0.0297(4) 0.034(2) Uani d . 1 . Li
N4 0.10479(7) 0.1664(3) 0.0911(2) 0.0280(11) Uani d . 1 . N
Si3 0.08415(3) 0.07679(13) 0.11976(6) 0.0345(4) Uani d . 1 . Si
C31 0.05188(11) 0.0954(5) 0.0834(3) 0.055(2) Uani d . 1 . C
H31A 0.04635(11) 0.1715(5) 0.0872(3) 0.097(4) Uiso calc R 1 . H
H31B 0.03934(11) 0.0470(5) 0.1002(3) 0.097(4) Uiso calc R 1 . H
H31C 0.05295(11) 0.0774(5) 0.0438(3) 0.097(4) Uiso calc R 1 . H
C32 0.09356(12) -0.0684(4) 0.1112(3) 0.047(2) Uani d . 1 . C
H32A 0.11055(12) -0.0809(4) 0.1300(3) 0.097(4) Uiso calc R 1 . H
H32B 0.09434(12) -0.0854(4) 0.0714(3) 0.097(4) Uiso calc R 1 . H
H32C 0.08075(12) -0.1158(4) 0.1278(3) 0.097(4) Uiso calc R 1 . H
C33 0.08087(13) 0.1024(5) 0.1961(2) 0.056(2) Uani d . 1 . C
H33A 0.07590(13) 0.1787(5) 0.2019(2) 0.097(4) Uiso calc R 1 . H
H33B 0.09742(13) 0.0878(5) 0.2164(2) 0.097(4) Uiso calc R 1 . H
H33C 0.06758(13) 0.0540(5) 0.2101(2) 0.097(4) Uiso calc R 1 . H
P3 0.13464(3) 0.18522(11) 0.09106(6) 0.0273(4) Uani d . 1 . P
C34 0.15169(10) 0.0585(4) 0.0794(2) 0.0281(14) Uani d . 1 . C
C35 0.15485(11) 0.0212(5) 0.0255(2) 0.039(2) Uani d . 1 . C
H35 0.14979(11) 0.0665(5) -0.0053(2) 0.072(3) Uiso calc R 1 . H
C36 0.16523(12) -0.0806(5) 0.0160(3) 0.051(2) Uani d . 1 . C
H36 0.16741(12) -0.1046(5) -0.0211(3) 0.072(3) Uiso calc R 1 . H
C37 0.17243(12) -0.1473(5) 0.0603(3) 0.053(2) Uani d . 1 . C
H37 0.17935(12) -0.2178(5) 0.0538(3) 0.072(3) Uiso calc R 1 . H
C38 0.16956(11) -0.1117(5) 0.1141(3) 0.048(2) Uani d . 1 . C
H38 0.17481(11) -0.1572(5) 0.1447(3) 0.072(3) Uiso calc R 1 . H
C39 0.15912(11) -0.0103(5) 0.1237(2) 0.039(2) Uani d . 1 . C
H39 0.15695(11) 0.0130(5) 0.1610(2) 0.072(3) Uiso calc R 1 . H
C40 0.14810(11) 0.2324(4) 0.1578(2) 0.0301(14) Uani d . 1 . C
C41 0.13173(12) 0.2814(5) 0.1947(2) 0.039(2) Uani d . 1 . C
H41 0.11381(12) 0.2875(5) 0.1848(2) 0.072(3) Uiso calc R 1 . H
C42 0.14120(15) 0.3210(5) 0.2456(3) 0.052(2) Uani d . 1 . C
H42 0.12987(15) 0.3545(5) 0.2704(3) 0.072(3) Uiso calc R 1 . H
C43 0.1670(2) 0.3117(5) 0.2602(3) 0.061(2) Uani d . 1 . C
H43 0.1735(2) 0.3392(5) 0.2952(3) 0.072(3) Uiso calc R 1 . H
C44 0.18367(13) 0.2631(5) 0.2247(3) 0.052(2) Uani d . 1 . C
H44 0.20153(13) 0.2565(5) 0.2352(3) 0.072(3) Uiso calc R 1 . H
C45 0.17410(12) 0.2236(4) 0.1733(2) 0.041(2) Uani d . 1 . C
H45 0.18552(12) 0.1904(4) 0.1486(2) 0.072(3) Uiso calc R 1 . H
N5 0.13999(7) 0.2701(3) 0.0416(2) 0.0263(11) Uani d . 1 . N
P4 0.15805(3) 0.37641(11) 0.03271(6) 0.0277(4) Uani d . 1 . P
C46 0.19116(10) 0.3508(5) 0.0551(2) 0.0324(14) Uani d . 1 . C
C47 0.20216(11) 0.2500(5) 0.0443(2) 0.040(2) Uani d . 1 . C
H47 0.19160(11) 0.1931(5) 0.0287(2) 0.072(3) Uiso calc R 1 . H
C48 0.22810(13) 0.2309(6) 0.0557(3) 0.057(2) Uani d . 1 . C
H48 0.23531(13) 0.1614(6) 0.0480(3) 0.072(3) Uiso calc R 1 . H
C49 0.24328(13) 0.3118(8) 0.0780(3) 0.074(2) Uani d . 1 . C
H49 0.26108(13) 0.2982(8) 0.0867(3) 0.072(3) Uiso calc R 1 . H
C50 0.23313(13) 0.4132(7) 0.0883(3) 0.069(2) Uani d . 1 . C
H50 0.24399(13) 0.4699(7) 0.1030(3) 0.072(3) Uiso calc R 1 . H
C51 0.20719(12) 0.4327(6) 0.0770(3) 0.051(2) Uani d . 1 . C
H51 0.20023(12) 0.5028(6) 0.0844(3) 0.072(3) Uiso calc R 1 . H
C52 0.14767(10) 0.4893(4) 0.0757(2) 0.0298(14) Uani d . 1 . C
C53 0.13221(10) 0.5703(5) 0.0512(2) 0.0359(15) Uani d . 1 . C
H53 0.12764(10) 0.5676(5) 0.0124(2) 0.072(3) Uiso calc R 1 . H
C54 0.12343(11) 0.6552(5) 0.0833(3) 0.044(2) Uani d . 1 . C
H54 0.11289(11) 0.7106(5) 0.0661(3) 0.072(3) Uiso calc R 1 . H
C55 0.12972(12) 0.6608(5) 0.1396(3) 0.045(2) Uani d . 1 . C
H55 0.12354(12) 0.7194(5) 0.1612(3) 0.072(3) Uiso calc R 1 . H
C56 0.14506(12) 0.5808(5) 0.1644(2) 0.040(2) Uani d . 1 . C
H56 0.14952(12) 0.5839(5) 0.2033(2) 0.072(3) Uiso calc R 1 . H
C57 0.15389(11) 0.4963(5) 0.1326(2) 0.0378(15) Uani d . 1 . C
H57 0.16450(11) 0.4415(5) 0.1500(2) 0.072(3) Uiso calc R 1 . H
N6 0.15552(7) 0.4045(3) -0.0314(2) 0.0285(11) Uani d . 1 . N
Si4 0.17384(3) 0.47379(13) -0.07636(6) 0.0359(4) Uani d . 1 . Si
C58 0.20821(11) 0.4297(6) -0.0748(3) 0.062(2) Uani d . 1 . C
H58A 0.21631(11) 0.4437(6) -0.0377(3) 0.097(4) Uiso calc R 1 . H
H58B 0.21735(11) 0.4708(6) -0.1028(3) 0.097(4) Uiso calc R 1 . H
H58C 0.20908(11) 0.3514(6) -0.0831(3) 0.097(4) Uiso calc R 1 . H
C59 0.17392(13) 0.6243(5) -0.0628(3) 0.056(2) Uani d . 1 . C
H59A 0.15608(13) 0.6510(5) -0.0633(3) 0.097(4) Uiso calc R 1 . H
H59B 0.18323(13) 0.6617(5) -0.0918(3) 0.097(4) Uiso calc R 1 . H
H59C 0.18249(13) 0.6390(5) -0.0262(3) 0.097(4) Uiso calc R 1 . H
C60 0.15988(12) 0.4445(5) -0.1481(2) 0.047(2) Uani d . 1 . C
H60A 0.14168(12) 0.4667(5) -0.1507(2) 0.097(4) Uiso calc R 1 . H
H60B 0.16118(12) 0.3661(5) -0.1557(2) 0.097(4) Uiso calc R 1 . H
H60C 0.16946(12) 0.4855(5) -0.1754(2) 0.097(4) Uiso calc R 1 . H
C61 0.0000 0.834(7) -0.2500 0.28(2) Uani d SPDU 0.32(3) 1 C
H61A 0.0134 0.860(7) -0.2740 0.097(4) Uiso calc PR 0.160(15) 1 H
H61B 0.0035 0.860(7) -0.2119 0.097(4) Uiso calc PR 0.160(15) 1 H
H61C -0.0169 0.860(7) -0.2641 0.097(4) Uiso calc PR 0.160(15) 1 H
C62 0.0000 0.734(6) -0.2500 0.204(14) Uani d SPDU 0.32(3) 1 C
C63 -0.0161(13) 0.683(5) -0.221(3) 0.202(14) Uani d PDU 0.32(3) 1 C
H63 -0.0277(13) 0.722(5) -0.199(3) 0.072(3) Uiso calc PR 0.32(3) 1 H
C64 -0.0164(7) 0.576(5) -0.2221(18) 0.198(14) Uani d PDU 0.32(3) 1 C
H64 -0.0288(7) 0.536(5) -0.2022(18) 0.072(3) Uiso calc PR 0.32(3) 1 H
C65 0.0000 0.526(6) -0.2500 0.202(15) Uani d SPDU 0.32(3) 1 C
H65 0.0000 0.448(6) -0.2500 0.072(3) Uiso calc SPR 0.32(3) 1 H
C61' 0.0000 0.924(4) -0.2500 0.308(19) Uani d SPDU 0.68(3) 2 C
H61D -0.0117 0.950(4) -0.2221 0.097(4) Uiso calc PR 0.340(15) 2 H
H61E -0.0059 0.950(4) -0.2870 0.097(4) Uiso calc PR 0.340(15) 2 H
H61F 0.0175 0.950(4) -0.2409 0.097(4) Uiso calc PR 0.340(15) 2 H
C62' 0.0000 0.822(3) -0.2500 0.220(12) Uani d SPDU 0.68(3) 2 C
C63' -0.0141(4) 0.772(3) -0.2162(9) 0.200(12) Uani d PDU 0.68(3) 2 C
H63' -0.0241(4) 0.812(3) -0.1907(9) 0.072(3) Uiso calc PR 0.68(3) 2 H
C64' -0.0146(6) 0.667(3) -0.2176(14) 0.188(12) Uani d PDU 0.68(3) 2 C
H64' -0.0258(6) 0.628(3) -0.1944(14) 0.072(3) Uiso calc PR 0.68(3) 2 H
C65' 0.0000 0.612(3) -0.2500 0.188(12) Uani d SPDU 0.68(3) 2 C
H65' 0.0000 0.534(3) -0.2500 0.072(3) Uiso calc SPR 0.68(3) 2 H
C66 0.2233(3) -0.0164(14) 0.2136(7) 0.334(12) Uani d DU 1 1 C
H66A 0.2235(3) -0.0853(14) 0.2345(7) 0.097(4) Uiso calc R 1 1 H
H66B 0.2218(3) -0.0319(14) 0.1735(7) 0.097(4) Uiso calc R 1 1 H
H66C 0.2086(3) 0.0282(14) 0.2240(7) 0.097(4) Uiso calc R 1 1 H
C67 0.2444(2) 0.0356(10) 0.2252(5) 0.246(6) Uani d GDU 1 1 C
C68 0.2484(2) 0.1360(10) 0.1998(4) 0.215(6) Uani d GDU 1 1 C
H68 0.2359(3) 0.1636(14) 0.1730(5) 0.072(3) Uiso calc R 1 1 H
C69 0.2706(3) 0.1960(9) 0.2136(5) 0.248(6) Uani d GDU 1 1 C
H69 0.2732(3) 0.2646(10) 0.1963(7) 0.072(3) Uiso calc R 1 1 H
C70 0.2888(2) 0.1556(11) 0.2528(5) 0.226(6) Uani d GDU 1 1 C
H70 0.3040(2) 0.1966(14) 0.2623(7) 0.072(3) Uiso calc R 1 1 H
C71 0.2849(2) 0.0552(11) 0.2782(4) 0.268(8) Uani d GDU 1 1 C
H71 0.2973(3) 0.0276(15) 0.3050(6) 0.072(3) Uiso calc R 1 1 H
C72 0.2627(3) -0.0048(9) 0.2644(5) 0.258(6) Uani d GDU 1 1 C
H72 0.2600(3) -0.0734(10) 0.2817(7) 0.072(3) Uiso calc R 1 1 H
C73 0.2376(4) 0.147(2) 0.5110(10) 0.216(10) Uani d PDU 0.586(10) -1 C
H73A 0.2485(4) 0.191(2) 0.5370(10) 0.097(4) Uiso calc PR 0.586(10) -1 H
H73B 0.2448(4) 0.073(2) 0.5086(10) 0.097(4) Uiso calc PR 0.586(10) -1 H
H73C 0.2201(4) 0.143(2) 0.5244(10) 0.097(4) Uiso calc PR 0.586(10) -1 H
C74 0.2370(4) 0.1877(16) 0.4668(7) 0.237(10) Uani d PGDU 0.586(10) -1 C
C75 0.2228(3) 0.1398(15) 0.4225(9) 0.243(9) Uani d PGDU 0.586(10) -1 C
H75 0.2125(5) 0.0770(18) 0.4287(13) 0.072(3) Uiso calc PR 0.586(10) -1 H
C76 0.2236(4) 0.1839(19) 0.3692(8) 0.256(10) Uani d PGDU 0.586(10) -1 C
H76 0.2139(6) 0.151(3) 0.3390(10) 0.072(3) Uiso calc PR 0.586(10) -1 H
C77 0.2386(4) 0.2759(19) 0.3602(8) 0.246(9) Uani d PGDU 0.586(10) -1 C
H77 0.2391(6) 0.306(3) 0.3238(9) 0.072(3) Uiso calc PR 0.586(10) -1 H
C78 0.2528(4) 0.3237(15) 0.4045(11) 0.243(9) Uani d PGDU 0.586(10) -1 C
H78 0.2630(5) 0.3865(19) 0.3983(15) 0.072(3) Uiso calc PR 0.586(10) -1 H
C79 0.2520(4) 0.2796(16) 0.4578(9) 0.240(10) Uani d PGDU 0.586(10) -1 C
H79 0.2617(6) 0.312(2) 0.4880(11) 0.072(3) Uiso calc PR 0.586(10) -1 H
C73' 0.2374(7) 0.225(3) 0.4095(16) 0.290(14) Uani d PDU 0.414(10) -2 C
H73D 0.2520(7) 0.263(3) 0.4288(16) 0.097(4) Uiso calc PR 0.414(10) -2 H
H73E 0.2316(7) 0.165(3) 0.4328(16) 0.097(4) Uiso calc PR 0.414(10) -2 H
H73F 0.2232(7) 0.277(3) 0.4025(16) 0.097(4) Uiso calc PR 0.414(10) -2 H
C74' 0.2441(5) 0.189(2) 0.3659(13) 0.311(13) Uani d PGDU 0.414(10) -2 C
C75' 0.2272(4) 0.130(2) 0.3310(15) 0.318(13) Uani d PGDU 0.414(10) -2 C
H75' 0.2098(5) 0.119(3) 0.3407(18) 0.072(3) Uiso calc PR 0.414(10) -2 H
C76' 0.2356(6) 0.085(2) 0.2819(14) 0.290(14) Uani d PGDU 0.414(10) -2 C
H76' 0.2240(7) 0.044(3) 0.2581(16) 0.072(3) Uiso calc PR 0.414(10) -2 H
C77' 0.2611(6) 0.100(2) 0.2678(12) 0.315(15) Uani d PGDU 0.414(10) -2 C
H77' 0.2669(8) 0.069(3) 0.2342(13) 0.072(3) Uiso calc PR 0.414(10) -2 H
C78' 0.2780(5) 0.159(3) 0.3027(14) 0.302(15) Uani d PGDU 0.414(10) -2 C
H78' 0.2954(5) 0.169(4) 0.2930(17) 0.072(3) Uiso calc PR 0.414(10) -2 H
C79' 0.2696(5) 0.204(2) 0.3517(14) 0.330(16) Uani d PGDU 0.414(10) -2 C
H79' 0.2811(6) 0.245(3) 0.3756(17) 0.072(3) Uiso calc PR 0.414(10) -2 H

loop_
_atom_type_symbol
_atom_type_description
_atom_type_scat_dispersion_real
_atom_type_scat_dispersion_imag
_atom_type_scat_source
C C .0033 .0016 'International Tables for Crystallography Vol C Tables 4.2.6.8 and 6.1.1.4'
H H .0000 .0000 'International Tables for Crystallography Vol C Tables 4.2.6.8 and 6.1.1.4'
N N .0061 .0033 'International Tables for Crystallography Vol C Tables 4.2.6.8 and 6.1.1.4'
Si Si .0817 .0704 'International Tables for Crystallography Vol C Tables 4.2.6.8 and 6.1.1.4'
P P .1023 .0942 'International Tables for Crystallography Vol C Tables 4.2.6.8 and 6.1.1.4'
Li Li -.0003 .0001 'International Tables for Crystallography Vol C Tables 4.2.6.8 and 6.1.1.4'

loop_
_geom_angle_atom_site_label_1
_geom_angle_atom_site_label_2
_geom_angle_atom_site_label_3
_geom_angle_site_symmetry_1
_geom_angle_site_symmetry_3
_geom_angle
_geom_angle_publ_flag
N6 Li1 N1 . . 144.4(5) yes
N6 Li1 N2 . . 128.1(5) yes
N1 Li1 N2 . . 74.6(3) yes
N6 Li1 N5 . . 74.5(3) yes
N1 Li1 N5 . . 130.6(5) yes
N2 Li1 N5 . . 106.0(4) yes
N6 Li1 P1 . . 153.7(5) yes
N1 Li1 P1 . . 36.7(2) yes
N2 Li1 P1 . . 37.9(2) yes
N5 Li1 P1 . . 126.4(4) yes
N6 Li1 P4 . . 36.6(2) yes
N1 Li1 P4 . . 155.9(4) yes
N2 Li1 P4 . . 125.4(4) yes
N5 Li1 P4 . . 37.9(2) yes
P1 Li1 P4 . . 160.6(4) yes
N6 Li1 Li2 . . 106.3(4) yes
N1 Li1 Li2 . . 109.2(4) yes
N2 Li1 Li2 . . 52.6(3) yes
N5 Li1 Li2 . . 53.3(3) yes
P1 Li1 Li2 . . 80.8(3) yes
P4 Li1 Li2 . . 79.8(3) yes
P1 N1 Si1 . . 133.2(3) ?
P1 N1 Li1 . . 93.4(3) ?
Si1 N1 Li1 . . 130.5(3) ?
N1 Si1 C1 . . 113.7(3) ?
N1 Si1 C2 . . 113.3(3) ?
C1 Si1 C2 . . 106.3(3) ?
N1 Si1 C3 . . 107.2(2) ?
C1 Si1 C3 . . 107.5(3) ?
C2 Si1 C3 . . 108.7(3) ?
N1 P1 N2 . . 106.5(2) ?
N1 P1 C4 . . 112.0(2) ?
N2 P1 C4 . . 109.7(2) ?
N1 P1 C10 . . 111.5(2) ?
N2 P1 C10 . . 109.9(2) ?
C4 P1 C10 . . 107.2(3) ?
N1 P1 Li1 . . 49.9(2) ?
N2 P1 Li1 . . 56.7(2) ?
C4 P1 Li1 . . 125.4(3) ?
C10 P1 Li1 . . 127.4(3) ?
C5 C4 C9 . . 118.4(5) ?
C5 C4 P1 . . 117.4(4) ?
C9 C4 P1 . . 124.2(4) ?
C4 C5 C6 . . 121.5(5) ?
C7 C6 C5 . . 119.5(5) ?
C8 C7 C6 . . 119.7(5) ?
C7 C8 C9 . . 120.9(6) ?
C8 C9 C4 . . 120.0(5) ?
C15 C10 C11 . . 118.5(5) ?
C15 C10 P1 . . 117.8(4) ?
C11 C10 P1 . . 123.6(4) ?
C12 C11 C10 . . 120.6(6) ?
C13 C12 C11 . . 119.9(6) ?
C12 C13 C14 . . 119.9(6) ?
C13 C14 C15 . . 120.8(6) ?
C14 C15 C10 . . 120.2(6) ?
P1 N2 P2 . . 136.0(3) ?
P1 N2 Li1 . . 85.4(3) ?
P2 N2 Li1 . . 135.9(3) ?
P1 N2 Li2 . . 127.9(3) ?
P2 N2 Li2 . . 83.8(3) ?
Li1 N2 Li2 . . 77.0(3) ?
N3 P2 N2 . . 106.7(2) ?
N3 P2 C22 . . 112.5(2) ?
N2 P2 C22 . . 109.7(2) ?
N3 P2 C16 . . 111.8(2) ?
N2 P2 C16 . . 111.1(2) ?
C22 P2 C16 . . 105.1(2) ?
N3 P2 Li2 . . 48.2(2) ?
N2 P2 Li2 . . 58.6(2) ?
C22 P2 Li2 . . 130.2(3) ?
C16 P2 Li2 . . 124.5(3) ?
C21 C16 C17 . . 118.1(5) ?
C21 C16 P2 . . 117.4(4) ?
C17 C16 P2 . . 124.4(4) ?
C18 C17 C16 . . 120.8(5) ?
C19 C18 C17 . . 120.0(5) ?
C20 C19 C18 . . 120.0(5) ?
C19 C20 C21 . . 119.6(5) ?
C20 C21 C16 . . 121.5(5) ?
C23 C22 C27 . . 118.1(5) ?
C23 C22 P2 . . 122.8(4) ?
C27 C22 P2 . . 118.8(4) ?
C22 C23 C24 . . 121.1(6) ?
C25 C24 C23 . . 119.9(6) ?
C24 C25 C26 . . 120.0(5) ?
C27 C26 C25 . . 119.9(5) ?
C26 C27 C22 . . 120.9(5) ?
P2 N3 Si2 . . 138.2(3) ?
P2 N3 Li2 . . 95.7(3) ?
Si2 N3 Li2 . . 125.3(3) ?
N3 Si2 C29 . . 107.0(2) ?
N3 Si2 C30 . . 112.7(2) ?
C29 Si2 C30 . . 110.0(3) ?
N3 Si2 C28 . . 113.3(2) ?
C29 Si2 C28 . . 107.5(3) ?
C30 Si2 C28 . . 106.3(3) ?
N3 Li2 N4 . . 136.6(5) yes
N3 Li2 N2 . . 73.5(3) yes
N4 Li2 N2 . . 139.6(5) yes
N3 Li2 N5 . . 139.1(5) yes
N4 Li2 N5 . . 72.9(3) yes
N2 Li2 N5 . . 101.0(4) yes
N3 Li2 P2 . . 36.1(2) yes
N4 Li2 P2 . . 156.5(5) yes
N2 Li2 P2 . . 37.5(2) yes
N5 Li2 P2 . . 128.1(4) yes
N3 Li2 P3 . . 156.1(4) yes
N4 Li2 P3 . . 35.8(2) yes
N2 Li2 P3 . . 127.5(4) yes
N5 Li2 P3 . . 37.1(2) yes
P2 Li2 P3 . . 163.5(4) yes
N3 Li2 Li1 . . 111.1(4) yes
N4 Li2 Li1 . . 112.2(4) yes
N2 Li2 Li1 . . 50.4(3) yes
N5 Li2 Li1 . . 50.7(3) yes
P2 Li2 Li1 . . 81.6(3) yes
P3 Li2 Li1 . . 81.9(3) yes
P3 N4 Si3 . . 137.5(3) ?
P3 N4 Li2 . . 95.9(3) ?
Si3 N4 Li2 . . 125.6(3) ?
N4 Si3 C32 . . 113.5(2) ?
N4 Si3 C31 . . 107.5(2) ?
C32 Si3 C31 . . 107.5(3) ?
N4 Si3 C33 . . 112.2(2) ?
C32 Si3 C33 . . 107.7(3) ?
C31 Si3 C33 . . 108.3(3) ?
N4 P3 N5 . . 107.6(2) ?
N4 P3 C40 . . 112.6(2) ?
N5 P3 C40 . . 111.9(2) ?
N4 P3 C34 . . 111.4(2) ?
N5 P3 C34 . . 109.5(2) ?
C40 P3 C34 . . 103.9(2) ?
N4 P3 Li2 . . 48.2(2) ?
N5 P3 Li2 . . 59.4(2) ?
C40 P3 Li2 . . 127.8(3) ?
C34 P3 Li2 . . 128.1(3) ?
C35 C34 C39 . . 118.0(5) ?
C35 C34 P3 . . 120.3(4) ?
C39 C34 P3 . . 121.1(4) ?
C36 C35 C34 . . 121.0(5) ?
C37 C36 C35 . . 120.0(6) ?
C36 C37 C38 . . 119.8(6) ?
C39 C38 C37 . . 120.2(6) ?
C38 C39 C34 . . 120.8(5) ?
C45 C40 C41 . . 118.7(5) ?
C45 C40 P3 . . 122.6(4) ?
C41 C40 P3 . . 118.7(4) ?
C42 C41 C40 . . 120.9(6) ?
C43 C42 C41 . . 119.7(6) ?
C42 C43 C44 . . 120.8(6) ?
C43 C44 C45 . . 119.4(6) ?
C40 C45 C44 . . 120.6(6) ?
P3 N5 P4 . . 137.3(3) ?
P3 N5 Li1 . . 136.7(3) ?
P4 N5 Li1 . . 84.9(3) ?
P3 N5 Li2 . . 83.5(3) ?
P4 N5 Li2 . . 123.9(3) ?
Li1 N5 Li2 . . 76.0(3) ?
N6 P4 N5 . . 106.5(2) ?
N6 P4 C46 . . 111.2(2) ?
N5 P4 C46 . . 111.6(2) ?
N6 P4 C52 . . 112.0(2) ?
N5 P4 C52 . . 110.2(2) ?
C46 P4 C52 . . 105.5(3) ?
N6 P4 Li1 . . 49.3(2) ?
N5 P4 Li1 . . 57.2(2) ?
C46 P4 Li1 . . 125.3(3) ?
C52 P4 Li1 . . 129.1(3) ?
C47 C46 C51 . . 117.9(5) ?
C47 C46 P4 . . 119.6(4) ?
C51 C46 P4 . . 122.1(4) ?
C48 C47 C46 . . 121.3(6) ?
C49 C48 C47 . . 119.6(6) ?
C48 C49 C50 . . 120.6(6) ?
C49 C50 C51 . . 120.0(6) ?
C50 C51 C46 . . 120.6(6) ?
C53 C52 C57 . . 118.1(5) ?
C53 C52 P4 . . 119.0(4) ?
C57 C52 P4 . . 122.9(4) ?
C54 C53 C52 . . 120.1(5) ?
C55 C54 C53 . . 121.0(6) ?
C54 C55 C56 . . 119.6(5) ?
C57 C56 C55 . . 119.6(5) ?
C56 C57 C52 . . 121.6(5) ?
P4 N6 Si4 . . 135.0(3) ?
P4 N6 Li1 . . 94.1(3) ?
Si4 N6 Li1 . . 126.0(3) ?
N6 Si4 C58 . . 114.1(3) ?
N6 Si4 C60 . . 106.7(2) ?
C58 Si4 C60 . . 106.8(3) ?
N6 Si4 C59 . . 112.1(3) ?
C58 Si4 C59 . . 106.8(3) ?
C60 Si4 C59 . . 110.3(3) ?
C61 C62 C63 . . 119.3(11) ?
C61 C62 C63 . 2_554 119.3(11) ?
C63 C62 C63 . 2_554 122.(2) ?
C62 C63 C64 . . 118.9(13) ?
C65 C64 C63 . . 119.2(14) ?
C64 C65 C64 2_554 . 122.(2) ?
C61' C62' C63' . 2_554 118.7(10) ?
C61' C62' C63' . . 118.7(10) ?
C63' C62' C63' 2_554 . 123.(2) ?
C62' C63' C64' . . 118.1(12) ?
C63' C64' C65' . . 121.5(12) ?
C64' C65' C64' 2_554 . 118.(2) ?
C66 C67 C68 . . 119.1(9) ?
C66 C67 C72 . . 120.8(9) ?
C68 C67 C72 . . 120.0 ?
C67 C68 C69 . . 120.0 ?
C70 C69 C68 . . 120.0 ?
C71 C70 C69 . . 120.0 ?
C70 C71 C72 . . 120.0 ?
C71 C72 C67 . . 120.0 ?
C73 C74 C75 . . 120.2(11) ?
C73 C74 C79 . . 119.6(11) ?
C75 C74 C79 . . 120.0 ?
C76 C75 C74 . . 120.0 ?
C75 C76 C77 . . 120.0 ?
C78 C77 C76 . . 120.0 ?
C77 C78 C79 . . 120.0 ?
C78 C79 C74 . . 120.0 ?
C73' C74' C75' . . 121.0(12) ?
C73' C74' C79' . . 118.9(12) ?
C75' C74' C79' . . 120.0 ?
C74' C75' C76' . . 120.0 ?
C75' C76' C77' . . 120.0 ?
C76' C77' C78' . . 120.0 ?
C79' C78' C77' . . 120.0 ?
C78' C79' C74' . . 120.0 ?

loop_
_geom_bond_atom_site_label_1
_geom_bond_atom_site_label_2
_geom_bond_site_symmetry_2
_geom_bond_distance
_geom_bond_publ_flag
Li1 N6 . 2.001(10) yes
Li1 N1 . 2.012(10) yes
Li1 N2 . 2.203(9) yes
Li1 N5 . 2.221(9) yes
Li1 P1 . 2.627(9) yes
Li1 P4 . 2.632(9) yes
Li1 Li2 . 2.786(12) yes
N1 P1 . 1.574(4) ?
N1 Si1 . 1.705(4) ?
Si1 C1 . 1.858(6) ?
Si1 C2 . 1.863(6) ?
Si1 C3 . 1.864(6) ?
P1 N2 . 1.619(4) ?
P1 C4 . 1.809(5) ?
P1 C10 . 1.822(5) ?
C4 C5 . 1.379(7) ?
C4 C9 . 1.390(7) ?
C5 C6 . 1.382(7) ?
C6 C7 . 1.378(8) ?
C7 C8 . 1.371(8) ?
C8 C9 . 1.382(8) ?
C10 C15 . 1.386(7) ?
C10 C11 . 1.391(7) ?
C11 C12 . 1.386(8) ?
C12 C13 . 1.364(9) ?
C13 C14 . 1.374(9) ?
C14 C15 . 1.375(8) ?
N2 P2 . 1.621(4) ?
N2 Li2 . 2.273(9) yes
P2 N3 . 1.566(4) ?
P2 C22 . 1.813(5) ?
P2 C16 . 1.818(5) ?
P2 Li2 . 2.646(9) yes
C16 C21 . 1.384(7) ?
C16 C17 . 1.389(7) ?
C17 C18 . 1.383(7) ?
C18 C19 . 1.381(8) ?
C19 C20 . 1.377(8) ?
C20 C21 . 1.378(7) ?
C22 C23 . 1.381(7) ?
C22 C27 . 1.388(7) ?
C23 C24 . 1.385(8) ?
C24 C25 . 1.367(8) ?
C25 C26 . 1.379(8) ?
C26 C27 . 1.380(8) ?
N3 Si2 . 1.691(4) ?
N3 Li2 . 1.983(9) yes
Si2 C29 . 1.859(5) ?
Si2 C30 . 1.858(6) ?
Si2 C28 . 1.865(6) ?
Li2 N4 . 1.991(9) yes
Li2 N5 . 2.302(9) yes
Li2 P3 . 2.656(9) yes
N4 P3 . 1.564(4) ?
N4 Si3 . 1.701(4) ?
Si3 C32 . 1.856(6) ?
Si3 C31 . 1.859(6) ?
Si3 C33 . 1.875(6) ?
P3 N5 . 1.611(4) ?
P3 C40 . 1.808(5) ?
P3 C34 . 1.813(5) ?
C34 C35 . 1.388(7) ?
C34 C39 . 1.394(7) ?
C35 C36 . 1.380(8) ?
C36 C37 . 1.376(8) ?
C37 C38 . 1.378(8) ?
C38 C39 . 1.376(8) ?
C40 C45 . 1.383(7) ?
C40 C41 . 1.392(7) ?
C41 C42 . 1.380(8) ?
C42 C43 . 1.371(9) ?
C43 C44 . 1.378(9) ?
C44 C45 . 1.392(8) ?
N5 P4 . 1.622(4) ?
P4 N6 . 1.574(4) ?
P4 C46 . 1.799(5) ?
P4 C52 . 1.820(5) ?
C46 C47 . 1.388(7) ?
C46 C51 . 1.388(8) ?
C47 C48 . 1.378(8) ?
C48 C49 . 1.357(9) ?
C49 C50 . 1.375(10) ?
C50 C51 . 1.378(8) ?
C52 C53 . 1.386(7) ?
C52 C57 . 1.390(7) ?
C53 C54 . 1.383(8) ?
C54 C55 . 1.374(8) ?
C55 C56 . 1.377(8) ?
C56 C57 . 1.377(7) ?
N6 Si4 . 1.699(4) ?
Si4 C58 . 1.859(6) ?
Si4 C60 . 1.866(6) ?
Si4 C59 . 1.869(6) ?
C61 C62 . 1.22(5) ?
C62 C63 . 1.28(2) ?
C62 C63 2_554 1.28(2) ?
C63 C64 . 1.31(2) ?
C64 C65 . 1.27(2) ?
C65 C64 2_554 1.27(2) ?
C61' C62' . 1.24(4) ?
C62' C63' 2_554 1.278(14) ?
C62' C63' . 1.278(14) ?
C63' C64' . 1.29(2) ?
C64' C65' . 1.30(2) ?
C65' C64' 2_554 1.30(2) ?
C66 C67 . 1.28(2) ?
C67 C68 . 1.39 ?
C67 C72 . 1.39 ?
C68 C69 . 1.39 ?
C69 C70 . 1.39 ?
C70 C71 . 1.39 ?
C71 C72 . 1.39 ?
C73 C74 . 1.17(2) ?
C74 C75 . 1.39 ?
C74 C79 . 1.39 ?
C75 C76 . 1.39 ?
C76 C77 . 1.39 ?
C77 C78 . 1.39 ?
C78 C79 . 1.39 ?
C73' C74' . 1.20(2) ?
C74' C75' . 1.39 ?
C74' C79' . 1.39 ?
C75' C76' . 1.39 ?
C76' C77' . 1.39 ?
C77' C78' . 1.39 ?
C78' C79' . 1.39 ?
